data_4331996
loop_
_publ_author_name
'Kennedy, Alan R.'
'Kirkhouse, Jennifer B. A.'
'Whyte, Lynda'

_publ_section_title
;
 Supramolecuar Motifs in s-Block Metal-Bound Sulfonated Monoazo
 Dyes:&#x00A0; The Case of Orange G
;
_journal_issue 7
_journal_name_full 'Inorganic Chemistry'
_journal_page_first 2965
_journal_page_last 2971
_journal_paper_doi 10.1021/ic0520115
_journal_volume 45
_journal_year 2006
_chemical_formula_sum 'C16 H25.5 K1.2 N2 Na0.8 O14.75 S2'
_chemical_formula_weight 611.32
_chemical_name_systematic
;
 ?
;
_space_group_IT_number 2
_symmetry_cell_setting triclinic
_symmetry_space_group_name_Hall '-P 1'
_symmetry_space_group_name_H-M 'P -1'
_atom_sites_solution_hydrogens geom
_atom_sites_solution_primary direct
_atom_sites_solution_secondary difmap
_audit_creation_method SHELXL-97
_cell_angle_alpha 83.349(3)
_cell_angle_beta 85.054(5)
_cell_angle_gamma 70.227(5)
_cell_formula_units_Z 2
_cell_length_a 8.9908(6)
_cell_length_b 10.4007(8)
_cell_length_c 14.9963(12)
_cell_measurement_reflns_used 5157
_cell_measurement_temperature 120(2)
_cell_measurement_theta_max 27.48
_cell_measurement_theta_min 2.91
_cell_volume 1309.09(17)
_computing_data_collection 'Denzo & Collect'
_computing_structure_refinement 'SHELXL-97 (Sheldrick, 1997)'
_computing_structure_solution Shelxs
_diffrn_ambient_temperature 120(2)
_diffrn_detector_area_resol_mean 9.091
_diffrn_measured_fraction_theta_full 0.990
_diffrn_measured_fraction_theta_max 0.990
_diffrn_measurement_device_type 'Bruker-Nonius 95mm CCD camera on \k-goniostat'
_diffrn_measurement_method '\f & \w scans'
_diffrn_radiation_monochromator '10cm confocal mirrors'
_diffrn_radiation_source 'Bruker-Nonius FR591 rotating anode'
_diffrn_radiation_type MoK\a
_diffrn_radiation_wavelength 0.71073
_diffrn_reflns_av_R_equivalents 0.0687
_diffrn_reflns_av_sigmaI/netI 0.0528
_diffrn_reflns_limit_h_max 10
_diffrn_reflns_limit_h_min -10
_diffrn_reflns_limit_k_max 12
_diffrn_reflns_limit_k_min -12
_diffrn_reflns_limit_l_max 17
_diffrn_reflns_limit_l_min -17
_diffrn_reflns_number 22917
_diffrn_reflns_theta_full 25.00
_diffrn_reflns_theta_max 25.00
_diffrn_reflns_theta_min 3.09
_exptl_absorpt_coefficient_mu 0.479
_exptl_absorpt_correction_T_max 1.00
_exptl_absorpt_correction_T_min 0.84
_exptl_absorpt_correction_type multi-scan
_exptl_absorpt_process_details SADABS
_exptl_crystal_colour orange
_exptl_crystal_density_diffrn 1.551
_exptl_crystal_density_method 'not measured'
_exptl_crystal_description plate
_exptl_crystal_F_000 634
_exptl_crystal_size_max 0.18
_exptl_crystal_size_mid 0.12
_exptl_crystal_size_min 0.03
_refine_diff_density_max 1.048
_refine_diff_density_min -0.447
_refine_diff_density_rms 0.123
_refine_ls_extinction_coef 0.020(4)
_refine_ls_extinction_expression Fc^*^=kFc[1+0.001xFc^2^\l^3^/sin(2\q)]^-1/4^
_refine_ls_extinction_method SHELXL
_refine_ls_goodness_of_fit_ref 1.119
_refine_ls_hydrogen_treatment constr
_refine_ls_matrix_type full
_refine_ls_number_parameters 401
_refine_ls_number_reflns 4569
_refine_ls_number_restraints 0
_refine_ls_restrained_S_all 1.119
_refine_ls_R_factor_all 0.1129
_refine_ls_R_factor_gt 0.0973
_refine_ls_shift/su_max 0.002
_refine_ls_shift/su_mean 0.000
_refine_ls_structure_factor_coef Fsqd
_refine_ls_weighting_details 'calc w=1/[\s^2^(Fo^2^)+(0.1052P)^2^+7.2376P] where P=(Fo^2^+2Fc^2^)/3'
_refine_ls_weighting_scheme calc
_refine_ls_wR_factor_gt 0.2456
_refine_ls_wR_factor_ref 0.2551
_reflns_number_gt 3824
_reflns_number_total 4569
_reflns_threshold_expression I>2\s(I)
_cod_data_source_file ic0520115sup1.cif
_cod_data_source_block kog2
_cod_depositor_comments
;
The following automatic conversions were performed:

'_symmetry_cell_setting' value 'TRICLINIC' changed to 'triclinic'
according to /home/saulius/struct/CIF-dictionaries/cif_core.dic
dictionary named 'cif_core.dic' version 2.4.2 from 2011-04-26.

Automatic conversion script
Id: cif_fix_values 1891 2012-01-12 08:04:46Z andrius 
;
_cod_original_sg_symbol_H-M P-1
_cod_original_formula_sum 'C16 H25.50 K1.20 N2 Na0.80 O14.75 S2'
_cod_database_code 4331996

loop_
_symmetry_equiv_pos_as_xyz
'x, y, z'
'-x, -y, -z'

loop_
_atom_site_label
_atom_site_type_symbol
_atom_site_fract_x
_atom_site_fract_y
_atom_site_fract_z
_atom_site_U_iso_or_equiv
_atom_site_adp_type
_atom_site_occupancy
_atom_site_symmetry_multiplicity
_atom_site_calc_flag
_atom_site_refinement_flags
K1 K 0.32921(18) 0.79324(17) 0.79878(11) 0.0442(5) Uani 1 1 d .
Na1 Na 0.3470(9) 0.9436(7) 1.0228(3) 0.057(2) Uani 0.805(15) 1 d P
K2 K 0.2809(16) 0.9049(10) 1.0285(6) 0.039(4) Uani 0.195(15) 1 d P
S1 S 0.60181(17) 0.20497(16) 0.74951(10) 0.0293(4) Uani 1 1 d .
S2 S 0.0309(2) 0.58875(18) 0.78247(14) 0.0453(5) Uani 1 1 d .
O1 O 0.6680(5) 0.0874(4) 0.6974(3) 0.0328(10) Uani 1 1 d .
O2 O 0.7144(5) 0.2725(5) 0.7640(3) 0.0363(11) Uani 1 1 d .
O3 O 0.5253(5) 0.1703(5) 0.8345(3) 0.0374(11) Uani 1 1 d .
O4 O 0.0691(11) 0.7057(13) 0.7967(9) 0.061(4) Uani 0.581(17) 1 d P
O4A O 0.1252(18) 0.6301(15) 0.8527(11) 0.057(5) Uani 0.419(17) 1 d P
O5 O -0.1166(9) 0.6273(12) 0.7307(6) 0.051(4) Uani 0.581(17) 1 d P
O5A O -0.0637(16) 0.7006(14) 0.7352(9) 0.048(5) Uani 0.419(17) 1 d P
O6A O -0.046(2) 0.496(2) 0.837(2) 0.077(7) Uani 0.419(17) 1 d P
O6 O 0.0253(19) 0.4979(14) 0.8573(9) 0.063(4) Uani 0.581(17) 1 d P
O7 O 0.6432(5) 0.2541(5) 0.3759(3) 0.0378(11) Uani 1 1 d .
O1W O 0.6102(5) 0.8467(4) 0.7662(3) 0.0369(11) Uani 1 1 d .
H1W H 0.6134 0.9169 0.7453 0.055 Uiso 1 1 d R
H2W H 0.6851 0.7888 0.7350 0.055 Uiso 1 1 d R
O2W O 0.2818(6) 1.0444(5) 0.8668(3) 0.0443(12) Uani 1 1 d .
O3W O 0.0283(6) 0.7600(7) 1.1269(4) 0.0663(17) Uani 1 1 d .
O4W O 0.6042(6) 0.8536(6) 0.9521(3) 0.0531(14) Uani 1 1 d .
H3W H 0.6049 0.9478 0.9356 0.080 Uiso 1 1 d R
H4W H 0.6000 0.8499 0.8894 0.080 Uiso 1 1 d R
O5W O 0.2915(14) 0.7483(9) 0.9898(6) 0.048(3) Uani 0.50 1 d P
O6W O -0.2268(14) 0.5653(11) 0.9985(7) 0.056(3) Uani 0.50 1 d P
O7W O 0.0058(13) 0.9399(10) 0.7671(8) 0.054(3) Uani 0.50 1 d P
O8W O 0.6159(15) 0.5369(10) 0.8266(7) 0.047(3) Uani 0.50 1 d P
O9W O 0.0682(16) 1.0474(16) 1.0496(9) 0.069(4) Uani 0.50 1 d P
O10W O 0.5459(19) 0.5338(16) 0.8557(11) 0.073(4) Uiso 0.50 1 d P
O11W O -0.341(3) 0.570(2) 1.0135(14) 0.044(5) Uiso 0.25 1 d P
O12W O 0.368(3) 0.653(3) 0.967(2) 0.080(8) Uiso 0.25 1 d P
O13W O 0.088(3) 1.049(2) 1.0910(18) 0.049(6) Uiso 0.25 1 d P
N1 N 0.7113(5) 0.2595(5) 0.5578(3) 0.0252(11) Uani 1 1 d .
N2 N 0.8303(6) 0.2095(5) 0.5019(4) 0.0287(11) Uani 1 1 d .
H2N H 0.800(9) 0.196(7) 0.442(5) 0.043 Uiso 1 1 d .
C1 C 0.4442(6) 0.3304(6) 0.6885(4) 0.0278(13) Uani 1 1 d .
C2 C 0.3206(7) 0.4015(6) 0.7442(4) 0.0331(14) Uani 1 1 d .
H2 H 0.3307 0.3881 0.8075 0.040 Uiso 1 1 calc R
C3 C 0.1799(7) 0.4937(6) 0.7088(5) 0.0343(15) Uani 1 1 d .
C4 C 0.1619(7) 0.5071(6) 0.6180(5) 0.0330(14) Uani 1 1 d .
H4 H 0.0643 0.5643 0.5943 0.040 Uiso 1 1 calc R
C4A C 0.2860(7) 0.4373(6) 0.5597(4) 0.0305(14) Uani 1 1 d .
C5 C 0.2632(7) 0.4500(6) 0.4641(5) 0.0336(14) Uani 1 1 d .
H5 H 0.1636 0.5060 0.4423 0.040 Uiso 1 1 calc R
C6 C 0.3782(8) 0.3853(6) 0.4050(5) 0.0345(15) Uani 1 1 d .
H6 H 0.3555 0.3918 0.3436 0.041 Uiso 1 1 calc R
C7 C 0.5326(7) 0.3076(6) 0.4330(4) 0.0323(14) Uani 1 1 d .
C8 C 0.5636(7) 0.3004(6) 0.5278(4) 0.0273(13) Uani 1 1 d .
C8A C 0.4351(7) 0.3540(6) 0.5939(4) 0.0273(13) Uani 1 1 d .
C9 C 0.9859(7) 0.1749(6) 0.5306(4) 0.0296(13) Uani 1 1 d .
C10 C 1.0152(7) 0.1928(7) 0.6154(4) 0.0361(15) Uani 1 1 d .
H10 H 0.9303 0.2313 0.6571 0.043 Uiso 1 1 calc R
C11 C 1.1704(8) 0.1539(7) 0.6396(5) 0.0408(16) Uani 1 1 d .
H11 H 1.1922 0.1664 0.6983 0.049 Uiso 1 1 calc R
C12 C 1.2941(7) 0.0972(6) 0.5793(5) 0.0388(16) Uani 1 1 d .
H12 H 1.4002 0.0684 0.5972 0.047 Uiso 1 1 calc R
C13 C 1.2638(8) 0.0825(7) 0.4933(5) 0.0410(17) Uani 1 1 d .
H13 H 1.3493 0.0458 0.4515 0.049 Uiso 1 1 calc R
C14 C 1.1091(8) 0.1209(7) 0.4672(5) 0.0358(15) Uani 1 1 d .
H14 H 1.0874 0.1108 0.4080 0.043 Uiso 1 1 calc R

loop_
_atom_site_aniso_label
_atom_site_aniso_U_11
_atom_site_aniso_U_22
_atom_site_aniso_U_33
_atom_site_aniso_U_23
_atom_site_aniso_U_13
_atom_site_aniso_U_12
K1 0.0422(9) 0.0523(10) 0.0442(9) -0.0107(7) 0.0039(7) -0.0229(7)
Na1 0.053(3) 0.067(3) 0.037(2) -0.005(2) -0.005(2) -0.002(3)
K2 0.041(6) 0.055(6) 0.032(5) -0.003(3) 0.000(4) -0.034(4)
S1 0.0212(7) 0.0328(8) 0.0314(8) -0.0025(6) 0.0007(6) -0.0063(6)
S2 0.0284(9) 0.0379(10) 0.0622(12) -0.0048(8) 0.0108(8) -0.0046(7)
O1 0.032(2) 0.028(2) 0.033(2) 0.0015(18) 0.0028(18) -0.0063(18)
O2 0.024(2) 0.045(3) 0.040(3) -0.006(2) -0.0047(18) -0.0111(19)
O3 0.028(2) 0.046(3) 0.035(2) -0.001(2) 0.0030(18) -0.010(2)
O4 0.033(5) 0.076(8) 0.086(9) -0.045(8) 0.010(5) -0.026(5)
O4A 0.056(9) 0.051(9) 0.049(9) -0.011(7) 0.010(7) 0.001(7)
O5 0.015(4) 0.067(8) 0.067(6) -0.031(5) -0.006(4) 0.000(4)
O5A 0.037(7) 0.037(7) 0.063(9) -0.003(6) -0.001(6) -0.003(6)
O6A 0.027(10) 0.067(11) 0.125(19) 0.013(11) 0.027(11) -0.016(10)
O6 0.047(9) 0.054(7) 0.058(7) 0.016(5) 0.029(7) 0.008(7)
O7 0.039(3) 0.043(3) 0.033(2) -0.007(2) -0.003(2) -0.015(2)
O1W 0.028(2) 0.033(2) 0.047(3) -0.004(2) 0.0076(19) -0.0086(19)
O2W 0.039(3) 0.044(3) 0.046(3) 0.001(2) -0.001(2) -0.011(2)
O3W 0.037(3) 0.077(4) 0.080(4) -0.003(3) -0.010(3) -0.012(3)
O4W 0.051(3) 0.060(3) 0.039(3) -0.006(2) 0.003(2) -0.005(3)
O5W 0.092(8) 0.029(5) 0.022(5) -0.012(4) 0.014(5) -0.019(5)
O6W 0.053(7) 0.043(6) 0.056(7) -0.010(5) -0.001(5) 0.009(5)
O7W 0.052(6) 0.039(5) 0.067(7) 0.015(5) -0.021(5) -0.012(5)
O8W 0.065(7) 0.039(6) 0.034(6) -0.002(4) 0.013(5) -0.018(5)
O9W 0.071(8) 0.123(12) 0.029(6) 0.005(7) -0.003(6) -0.057(8)
N1 0.022(2) 0.022(2) 0.031(3) 0.000(2) 0.002(2) -0.0086(19)
N2 0.024(3) 0.029(3) 0.033(3) -0.003(2) 0.000(2) -0.010(2)
C1 0.019(3) 0.023(3) 0.042(4) -0.004(2) -0.004(2) -0.007(2)
C2 0.029(3) 0.035(3) 0.036(3) -0.007(3) 0.003(3) -0.011(3)
C3 0.021(3) 0.024(3) 0.057(4) -0.004(3) 0.003(3) -0.008(2)
C4 0.023(3) 0.024(3) 0.051(4) 0.001(3) -0.006(3) -0.008(2)
C4A 0.027(3) 0.025(3) 0.044(4) 0.001(3) -0.007(3) -0.015(2)
C5 0.027(3) 0.028(3) 0.048(4) 0.004(3) -0.011(3) -0.012(3)
C6 0.040(4) 0.028(3) 0.040(4) 0.003(3) -0.014(3) -0.015(3)
C7 0.035(3) 0.031(3) 0.035(3) -0.004(3) -0.004(3) -0.016(3)
C8 0.024(3) 0.019(3) 0.039(3) -0.001(2) -0.002(2) -0.007(2)
C8A 0.023(3) 0.024(3) 0.038(3) 0.000(2) -0.006(2) -0.011(2)
C9 0.023(3) 0.022(3) 0.041(4) -0.001(2) 0.005(3) -0.005(2)
C10 0.018(3) 0.044(4) 0.039(4) -0.005(3) 0.002(3) -0.002(3)
C11 0.028(3) 0.052(4) 0.043(4) 0.000(3) -0.004(3) -0.015(3)
C12 0.018(3) 0.030(3) 0.067(5) -0.004(3) 0.002(3) -0.008(3)
C13 0.026(3) 0.035(4) 0.064(5) -0.016(3) 0.014(3) -0.013(3)
C14 0.035(3) 0.038(3) 0.039(4) -0.012(3) 0.009(3) -0.016(3)

loop_
_atom_type_symbol
_atom_type_description
_atom_type_scat_dispersion_real
_atom_type_scat_dispersion_imag
_atom_type_scat_source
K K 0.2009 0.2494 'International Tables Vol C Tables 4.2.6.8 and 6.1.1.4'
Na Na 0.0362 0.0249 'International Tables Vol C Tables 4.2.6.8 and 6.1.1.4'
S S 0.1246 0.1234 'International Tables Vol C Tables 4.2.6.8 and 6.1.1.4'
O O 0.0106 0.0060 'International Tables Vol C Tables 4.2.6.8 and 6.1.1.4'
N N 0.0061 0.0033 'International Tables Vol C Tables 4.2.6.8 and 6.1.1.4'
C C 0.0033 0.0016 'International Tables Vol C Tables 4.2.6.8 and 6.1.1.4'
H H 0.0000 0.0000 'International Tables Vol C Tables 4.2.6.8 and 6.1.1.4'

loop_
_geom_angle_atom_site_label_1
_geom_angle_atom_site_label_2
_geom_angle_atom_site_label_3
_geom_angle
_geom_angle_site_symmetry_1
_geom_angle_site_symmetry_3
O7 K1 O12W 140.3(7) 2_666 .
O7 K1 O1W 85.85(14) 2_666 .
O12W K1 O1W 101.9(6) . .
O7 K1 O4 81.8(3) 2_666 .
O12W K1 O4 84.6(7) . .
O1W K1 O4 166.7(2) . .
O7 K1 O2W 126.64(15) 2_666 .
O12W K1 O2W 92.6(7) . .
O1W K1 O2W 73.53(14) . .
O4 K1 O2W 118.1(2) . .
O7 K1 O10W 94.7(3) 2_666 .
O12W K1 O10W 49.9(7) . .
O1W K1 O10W 79.8(3) . .
O4 K1 O10W 96.2(4) . .
O2W K1 O10W 127.5(3) . .
O7 K1 O7W 85.6(3) 2_666 .
O12W K1 O7W 112.1(7) . .
O1W K1 O7W 135.7(2) . .
O4 K1 O7W 48.3(4) . .
O2W K1 O7W 77.3(2) . .
O10W K1 O7W 144.2(4) . .
O7 K1 O5W 159.6(2) 2_666 .
O12W K1 O5W 22.0(6) . .
O1W K1 O5W 105.7(3) . .
O4 K1 O5W 84.8(4) . .
O2W K1 O5W 73.4(2) . .
O10W K1 O5W 71.5(4) . .
O7W K1 O5W 96.9(3) . .
O7 K1 O4A 95.0(3) 2_666 .
O12W K1 O4A 63.4(7) . .
O1W K1 O4A 156.9(3) . .
O4 K1 O4A 22.4(3) . .
O2W K1 O4A 122.4(3) . .
O10W K1 O4A 77.1(5) . .
O7W K1 O4A 67.3(4) . .
O5W K1 O4A 67.8(4) . .
O7 K1 O8W 87.1(2) 2_666 .
O12W K1 O8W 61.5(7) . .
O1W K1 O8W 67.6(2) . .
O4 K1 O8W 106.7(4) . .
O2W K1 O8W 125.7(2) . .
O10W K1 O8W 14.0(3) . .
O7W K1 O8W 154.7(3) . .
O5W K1 O8W 82.2(3) . .
O4A K1 O8W 89.4(4) . .
O7 K1 K2 172.7(2) 2_666 .
O12W K1 K2 47.0(7) . .
O1W K1 K2 91.7(3) . .
O4 K1 K2 101.1(3) . .
O2W K1 K2 46.1(2) . .
O10W K1 K2 91.6(4) . .
O7W K1 K2 91.4(3) . .
O5W K1 K2 27.4(3) . .
O4A K1 K2 90.0(4) . .
O8W K1 K2 98.4(3) . .
O7 K1 Na1 162.83(19) 2_666 .
O12W K1 Na1 53.6(7) . .
O1W K1 Na1 80.09(18) . .
O4 K1 Na1 112.9(3) . .
O2W K1 Na1 39.34(14) . .
O10W K1 Na1 92.5(3) . .
O7W K1 Na1 97.6(3) . .
O5W K1 Na1 37.0(2) . .
O4A K1 Na1 101.8(3) . .
O8W K1 Na1 96.5(2) . .
K2 K1 Na1 11.98(13) . .
K2 Na1 O5W 35.4(8) . .
K2 Na1 O4W 144.4(8) . 2_677
O5W Na1 O4W 176.6(3) . 2_677
K2 Na1 O4W 124.4(9) . .
O5W Na1 O4W 89.1(3) . .
O4W Na1 O4W 91.1(4) 2_677 .
K2 Na1 O9W 53.3(8) . .
O5W Na1 O9W 86.6(6) . .
O4W Na1 O9W 92.2(4) 2_677 .
O4W Na1 O9W 163.4(4) . .
K2 Na1 O13W 58.7(10) . .
O5W Na1 O13W 94.0(8) . .
O4W Na1 O13W 85.7(6) 2_677 .
O4W Na1 O13W 176.4(8) . .
O9W Na1 O13W 15.9(5) . .
K2 Na1 O2W 94.7(8) . .
O5W Na1 O2W 88.4(3) . .
O4W Na1 O2W 88.3(3) 2_677 .
O4W Na1 O2W 81.6(2) . .
O9W Na1 O2W 82.3(4) . .
O13W Na1 O2W 96.5(7) . .
K2 Na1 O3 94.4(8) . 2_667
O5W Na1 O3 93.8(4) . 2_667
O4W Na1 O3 89.6(3) 2_677 2_667
O4W Na1 O3 85.8(2) . 2_667
O9W Na1 O3 110.5(4) . 2_667
O13W Na1 O3 95.9(7) . 2_667
O2W Na1 O3 167.2(4) . 2_667
K2 Na1 Na1 169.7(9) . 2_677
O5W Na1 Na1 134.3(3) . 2_677
O4W Na1 Na1 45.8(3) 2_677 2_677
O4W Na1 Na1 45.4(2) . 2_677
O9W Na1 Na1 135.6(5) . 2_677
O13W Na1 Na1 131.4(7) . 2_677
O2W Na1 Na1 82.8(3) . 2_677
O3 Na1 Na1 86.7(3) 2_667 2_677
K2 Na1 K1 70.0(7) . .
O5W Na1 K1 46.7(2) . .
O4W Na1 K1 130.4(3) 2_677 .
O4W Na1 K1 68.70(17) . .
O9W Na1 K1 97.0(4) . .
O13W Na1 K1 112.2(7) . .
O2W Na1 K1 45.58(15) . .
O3 Na1 K1 130.7(2) 2_667 .
Na1 Na1 K1 101.60(18) 2_677 .
K2 Na1 K2 171.7(7) . 2_677
O5W Na1 K2 136.4(3) . 2_677
O4W Na1 K2 43.8(3) 2_677 2_677
O4W Na1 K2 47.4(3) . 2_677
O9W Na1 K2 133.9(5) . 2_677
O13W Na1 K2 129.5(7) . 2_677
O2W Na1 K2 83.2(3) . 2_677
O3 Na1 K2 86.5(3) 2_667 2_677
Na1 Na1 K2 2.02(18) 2_677 2_677
K1 Na1 K2 103.26(17) . 2_677
K2 Na1 H3W 143.3 . .
O5W Na1 H3W 108.5 . .
O4W Na1 H3W 71.0 2_677 .
O4W Na1 H3W 22.5 . .
O9W Na1 H3W 149.2 . .
O13W Na1 H3W 153.9 . .
O2W Na1 H3W 71.9 . .
O3 Na1 H3W 95.5 2_667 .
Na1 Na1 H3W 26.7 2_677 .
K1 Na1 H3W 76.8 . .
K2 Na1 H3W 28.6 2_677 .
Na1 K2 O5W 129.0(12) . .
Na1 K2 O9W 107.6(10) . .
O5W K2 O9W 119.5(10) . .
Na1 K2 O13W 101.9(11) . .
O5W K2 O13W 128.9(11) . .
O9W K2 O13W 18.4(6) . .
Na1 K2 O2W 67.5(7) . .
O5W K2 O2W 97.0(5) . .
O9W K2 O2W 85.0(5) . .
O13W K2 O2W 98.9(8) . .
Na1 K2 O3 67.9(8) . 2_667
O5W K2 O3 104.0(5) . 2_667
O9W K2 O3 116.7(5) . 2_667
O13W K2 O3 98.3(8) . 2_667
O2W K2 O3 134.6(6) . 2_667
Na1 K2 O12W 116.9(12) . .
O5W K2 O12W 12.8(7) . .
O9W K2 O12W 132.2(10) . .
O13W K2 O12W 141.2(11) . .
O2W K2 O12W 96.1(7) . .
O3 K2 O12W 96.0(7) 2_667 .
Na1 K2 O4W 42.2(7) . .
O5W K2 O4W 86.8(6) . .
O9W K2 O4W 145.7(7) . .
O13W K2 O4W 144.1(9) . .
O2W K2 O4W 69.1(3) . .
O3 K2 O4W 72.4(4) 2_667 .
O12W K2 O4W 74.7(7) . .
Na1 K2 O4W 26.7(7) . 2_677
O5W K2 O4W 155.4(7) . 2_677
O9W K2 O4W 82.0(5) . 2_677
O13W K2 O4W 75.2(8) . 2_677
O2W K2 O4W 71.6(3) . 2_677
O3 K2 O4W 72.8(3) 2_667 2_677
O12W K2 O4W 143.6(8) . 2_677
O4W K2 O4W 68.9(4) . 2_677
Na1 K2 O3W 159.4(8) . .
O5W K2 O3W 64.1(5) . .
O9W K2 O3W 69.6(6) . .
O13W K2 O3W 68.9(8) . .
O2W K2 O3W 130.8(5) . .
O3 K2 O3W 94.6(3) 2_667 .
O12W K2 O3W 74.3(7) . .
O4W K2 O3W 144.7(4) . .
O4W K2 O3W 139.7(3) 2_677 .
Na1 K2 O9W 137.5(9) . 2_577
O5W K2 O9W 73.5(7) . 2_577
O9W K2 O9W 48.6(7) . 2_577
O13W K2 O9W 64.6(9) . 2_577
O2W K2 O9W 74.8(3) . 2_577
O3 K2 O9W 149.7(5) 2_667 2_577
O12W K2 O9W 85.5(8) . 2_577
O4W K2 O9W 136.1(4) . 2_577
O4W K2 O9W 121.7(4) 2_677 2_577
O3W K2 O9W 56.6(3) . 2_577
Na1 K2 O2 111.5(8) . 2_667
O5W K2 O2 83.5(5) . 2_667
O9W K2 O2 95.5(5) . 2_667
O13W K2 O2 81.4(8) . 2_667
O2W K2 O2 179.0(6) . 2_667
O3 K2 O2 44.37(18) 2_667 2_667
O12W K2 O2 84.2(7) . 2_667
O4W K2 O2 110.1(3) . 2_667
O4W K2 O2 107.5(3) 2_677 2_667
O3W K2 O2 50.2(2) . 2_667
O9W K2 O2 106.1(4) 2_577 2_667
O1 S1 O2 113.9(3) . .
O1 S1 O3 111.8(3) . .
O2 S1 O3 111.1(3) . .
O1 S1 C1 108.2(3) . .
O2 S1 C1 106.8(3) . .
O3 S1 C1 104.6(3) . .
O1 S1 K2 107.2(2) . 2_667
O2 S1 K2 74.1(3) . 2_667
O3 S1 K2 44.4(3) . 2_667
C1 S1 K2 140.3(3) . 2_667
O5A S2 O6 140.6(8) . .
O5A S2 O4 70.1(8) . .
O6 S2 O4 116.9(9) . .
O5A S2 O6A 117.4(10) . .
O6 S2 O6A 29.6(9) . .
O4 S2 O6A 136.4(12) . .
O5A S2 O5 42.2(6) . .
O6 S2 O5 111.1(8) . .
O4 S2 O5 111.5(7) . .
O6A S2 O5 81.9(10) . .
O5A S2 O4A 111.3(8) . .
O6 S2 O4A 77.6(9) . .
O4 S2 O4A 42.9(6) . .
O6A S2 O4A 104.7(12) . .
O5 S2 O4A 147.5(6) . .
O5A S2 C3 108.8(6) . .
O6 S2 C3 105.6(6) . .
O4 S2 C3 107.1(4) . .
O6A S2 C3 109.7(10) . .
O5 S2 C3 103.5(4) . .
O4A S2 C3 104.0(5) . .
S1 O2 K2 81.7(3) . 2_667
S1 O3 Na1 127.8(3) . 2_667
S1 O3 K2 113.1(4) . 2_667
Na1 O3 K2 17.71(17) 2_667 2_667
O4A O4 S2 76.9(12) . .
O4A O4 O5A 127.5(14) . .
S2 O4 O5A 53.0(6) . .
O4A O4 K1 84.8(10) . .
S2 O4 K1 140.9(6) . .
O5A O4 K1 143.7(10) . .
O4 O4A S2 60.2(10) . .
O4 O4A K1 72.8(9) . .
S2 O4A K1 122.3(8) . .
O5A O5 S2 60.9(8) . .
O5 O5A S2 76.9(9) . .
O5 O5A O4 132.5(13) . .
S2 O5A O4 56.9(7) . .
O6 O6A S2 67(2) . .
O6A O6 S2 83(2) . .
C7 O7 K1 137.4(4) . 2_666
K1 O1W H1W 122.2 . .
K1 O1W H2W 116.5 . .
H1W O1W H2W 102.9 . .
Na1 O2W K2 17.72(17) . .
Na1 O2W K1 95.1(2) . .
K2 O2W K1 85.1(3) . .
Na1 O4W Na1 88.9(4) 2_677 .
Na1 O4W K2 102.2(4) 2_677 .
Na1 O4W K2 13.3(2) . .
Na1 O4W K2 8.9(2) 2_677 2_677
Na1 O4W K2 97.8(5) . 2_677
K2 O4W K2 111.1(4) . 2_677
Na1 O4W H3W 26.0 2_677 .
Na1 O4W H3W 89.5 . .
K2 O4W H3W 101.3 . .
K2 O4W H3W 27.6 2_677 .
Na1 O4W H4W 109.6 2_677 .
Na1 O4W H4W 112.0 . .
K2 O4W H4W 106.4 . .
K2 O4W H4W 106.3 2_677 .
H3W O4W H4W 85.3 . .
O12W O5W K2 145.9(19) . .
O12W O5W Na1 131.0(18) . .
K2 O5W Na1 15.6(4) . .
O12W O5W K1 73.6(16) . .
K2 O5W K1 104.1(5) . .
Na1 O5W K1 96.3(3) . .
O10W O8W K1 67.0(16) . .
O13W O9W K2 88(3) . .
O13W O9W Na1 83(3) . .
K2 O9W Na1 19.0(3) . .
O13W O9W K2 130(3) . 2_577
K2 O9W K2 131.4(7) . 2_577
Na1 O9W K2 144.0(6) . 2_577
O8W O10W K1 99.0(17) . .
O5W O12W K2 21.3(13) . .
O5W O12W K1 84.4(17) . .
K2 O12W K1 85.2(9) . .
O9W O13W K2 73(3) . .
O9W O13W Na1 81(3) . .
K2 O13W Na1 19.4(3) . .
N2 N1 C8 118.5(5) . .
N1 N2 C9 119.2(5) . .
N1 N2 H2N 114(4) . .
C9 N2 H2N 127(4) . .
C2 C1 C8A 120.5(5) . .
C2 C1 S1 112.8(5) . .
C8A C1 S1 126.6(4) . .
C1 C2 C3 121.0(6) . .
C1 C2 H2 119.5 . .
C3 C2 H2 119.5 . .
C4 C3 C2 119.4(6) . .
C4 C3 S2 121.6(5) . .
C2 C3 S2 119.0(5) . .
C3 C4 C4A 120.8(6) . .
C3 C4 H4 119.6 . .
C4A C4 H4 119.6 . .
C4 C4A C8A 120.4(6) . .
C4 C4A C5 119.9(6) . .
C8A C4A C5 119.7(6) . .
C6 C5 C4A 122.5(6) . .
C6 C5 H5 118.8 . .
C4A C5 H5 118.8 . .
C5 C6 C7 121.1(6) . .
C5 C6 H6 119.4 . .
C7 C6 H6 119.4 . .
O7 C7 C6 120.7(6) . .
O7 C7 C8 121.0(6) . .
C6 C7 C8 118.0(6) . .
N1 C8 C8A 115.9(5) . .
N1 C8 C7 122.7(5) . .
C8A C8 C7 120.9(5) . .
C1 C8A C4A 117.2(5) . .
C1 C8A C8 126.1(5) . .
C4A C8A C8 116.7(5) . .
C10 C9 C14 121.6(6) . .
C10 C9 N2 122.0(5) . .
C14 C9 N2 116.4(6) . .
C9 C10 C11 119.0(6) . .
C9 C10 H10 120.5 . .
C11 C10 H10 120.5 . .
C12 C11 C10 120.7(7) . .
C12 C11 H11 119.7 . .
C10 C11 H11 119.7 . .
C13 C12 C11 120.0(6) . .
C13 C12 H12 120.0 . .
C11 C12 H12 120.0 . .
C12 C13 C14 120.5(6) . .
C12 C13 H13 119.8 . .
C14 C13 H13 119.8 . .
C13 C14 C9 118.2(6) . .
C13 C14 H14 120.9 . .
C9 C14 H14 120.9 . .

loop_
_geom_bond_atom_site_label_1
_geom_bond_atom_site_label_2
_geom_bond_distance
_geom_bond_site_symmetry_2
K1 O7 2.696(5) 2_666
K1 O12W 2.75(3) .
K1 O1W 2.758(4) .
K1 O4 2.785(9) .
K1 O2W 2.799(5) .
K1 O10W 2.828(16) .
K1 O7W 2.842(10) .
K1 O5W 2.858(9) .
K1 O4A 2.903(15) .
K1 O8W 3.034(11) .
K1 K2 3.705(9) .
K1 Na1 3.904(6) .
Na1 K2 0.818(8) .
Na1 O5W 2.363(14) .
Na1 O4W 2.370(12) 2_677
Na1 O4W 2.385(8) .
Na1 O9W 2.389(16) .
Na1 O13W 2.41(3) .
Na1 O2W 2.484(6) .
Na1 O3 2.493(6) 2_667
Na1 Na1 3.33(2) 2_677
Na1 K2 4.14(3) 2_677
Na1 H3W 2.5725 .
K2 O5W 1.761(14) .
K2 O9W 2.011(19) .
K2 O13W 2.10(3) .
K2 O2W 2.679(11) .
K2 O3 2.682(11) 2_667
K2 O12W 2.72(3) .
K2 O4W 2.927(15) .
K2 O4W 3.072(15) 2_677
K2 O3W 3.290(15) .
K2 O9W 3.303(19) 2_577
K2 O2 3.425(10) 2_667
S1 O1 1.452(4) .
S1 O2 1.456(5) .
S1 O3 1.462(5) .
S1 C1 1.801(6) .
S1 K2 3.523(9) 2_667
S2 O5A 1.350(12) .
S2 O6 1.390(13) .
S2 O4 1.415(10) .
S2 O6A 1.50(2) .
S2 O5 1.505(8) .
S2 O4A 1.588(17) .
S2 C3 1.759(6) .
O2 K2 3.425(10) 2_667
O3 Na1 2.493(6) 2_667
O3 K2 2.682(11) 2_667
O4 O4A 1.109(16) .
O4 O5A 1.589(17) .
O5 O5A 1.037(14) .
O6A O6 0.75(2) .
O7 C7 1.273(8) .
O7 K1 2.696(5) 2_666
O1W H1W 0.7690 .
O1W H2W 0.8781 .
O4W Na1 2.370(12) 2_677
O4W K2 3.072(15) 2_677
O4W H3W 0.9836 .
O4W H4W 0.9510 .
O5W O12W 1.07(3) .
O6W O11W 1.02(2) .
O8W O10W 0.743(15) .
O9W O13W 0.66(2) .
O9W K2 3.303(19) 2_577
N1 N2 1.299(7) .
N1 C8 1.350(7) .
N2 C9 1.413(8) .
N2 H2N 1.00(8) .
C1 C2 1.381(8) .
C1 C8A 1.417(9) .
C2 C3 1.406(9) .
C2 H2 0.9500 .
C3 C4 1.371(10) .
C4 C4A 1.402(9) .
C4 H4 0.9500 .
C4A C8A 1.428(8) .
C4A C5 1.450(9) .
C5 C6 1.347(9) .
C5 H5 0.9500 .
C6 C7 1.421(9) .
C6 H6 0.9500 .
C7 C8 1.461(9) .
C8 C8A 1.457(8) .
C9 C10 1.367(9) .
C9 C14 1.403(9) .
C10 C11 1.384(9) .
C10 H10 0.9500 .
C11 C12 1.382(10) .
C11 H11 0.9500 .
C12 C13 1.377(10) .
C12 H12 0.9500 .
C13 C14 1.388(10) .
C13 H13 0.9500 .
C14 H14 0.9500 .

loop_
_geom_torsion_atom_site_label_1
_geom_torsion_atom_site_label_2
_geom_torsion_atom_site_label_3
_geom_torsion_atom_site_label_4
_geom_torsion
_geom_torsion_site_symmetry_1
_geom_torsion_site_symmetry_4
O7 K1 Na1 K2 159.2(9) 2_666 .
O12W K1 Na1 K2 -52.4(11) . .
O1W K1 Na1 K2 -165.3(9) . .
O4 K1 Na1 K2 11.7(9) . .
O2W K1 Na1 K2 118.6(9) . .
O10W K1 Na1 K2 -86.1(9) . .
O7W K1 Na1 K2 59.5(9) . .
O5W K1 Na1 K2 -31.8(9) . .
O4A K1 Na1 K2 -8.7(9) . .
O8W K1 Na1 K2 -99.5(9) . .
O7 K1 Na1 O5W -169.0(6) 2_666 .
O12W K1 Na1 O5W -20.6(8) . .
O1W K1 Na1 O5W -133.5(4) . .
O4 K1 Na1 O5W 43.5(5) . .
O2W K1 Na1 O5W 150.5(5) . .
O10W K1 Na1 O5W -54.2(5) . .
O7W K1 Na1 O5W 91.4(5) . .
O4A K1 Na1 O5W 23.1(5) . .
O8W K1 Na1 O5W -67.7(5) . .
K2 K1 Na1 O5W 31.8(9) . .
O7 K1 Na1 O4W 13.5(7) 2_666 2_677
O12W K1 Na1 O4W 161.9(9) . 2_677
O1W K1 Na1 O4W 48.9(3) . 2_677
O4 K1 Na1 O4W -134.0(5) . 2_677
O2W K1 Na1 O4W -27.1(3) . 2_677
O10W K1 Na1 O4W 128.2(5) . 2_677
O7W K1 Na1 O4W -86.2(4) . 2_677
O5W K1 Na1 O4W -177.6(6) . 2_677
O4A K1 Na1 O4W -154.5(5) . 2_677
O8W K1 Na1 O4W 114.7(4) . 2_677
K2 K1 Na1 O4W -145.7(9) . 2_677
O7 K1 Na1 O4W -58.9(5) 2_666 .
O12W K1 Na1 O4W 89.5(8) . .
O1W K1 Na1 O4W -23.4(2) . .
O4 K1 Na1 O4W 153.6(4) . .
O2W K1 Na1 O4W -99.4(4) . .
O10W K1 Na1 O4W 55.9(4) . .
O7W K1 Na1 O4W -158.5(3) . .
O5W K1 Na1 O4W 110.1(4) . .
O4A K1 Na1 O4W 133.2(4) . .
O8W K1 Na1 O4W 42.4(3) . .
K2 K1 Na1 O4W 141.9(9) . .
O7 K1 Na1 O9W 112.5(6) 2_666 .
O12W K1 Na1 O9W -99.1(9) . .
O1W K1 Na1 O9W 148.0(4) . .
O4 K1 Na1 O9W -35.0(5) . .
O2W K1 Na1 O9W 71.9(4) . .
O10W K1 Na1 O9W -132.8(5) . .
O7W K1 Na1 O9W 12.8(5) . .
O5W K1 Na1 O9W -78.6(6) . .
O4A K1 Na1 O9W -55.5(5) . .
O8W K1 Na1 O9W -146.2(5) . .
K2 K1 Na1 O9W -46.7(9) . .
O7 K1 Na1 O13W 117.4(9) 2_666 .
O12W K1 Na1 O13W -94.2(11) . .
O1W K1 Na1 O13W 152.9(7) . .
O4 K1 Na1 O13W -30.1(8) . .
O2W K1 Na1 O13W 76.8(7) . .
O10W K1 Na1 O13W -127.9(8) . .
O7W K1 Na1 O13W 17.7(7) . .
O5W K1 Na1 O13W -73.6(8) . .
O4A K1 Na1 O13W -50.5(8) . .
O8W K1 Na1 O13W -141.3(7) . .
K2 K1 Na1 O13W -41.8(10) . .
O7 K1 Na1 O2W 40.6(6) 2_666 .
O12W K1 Na1 O2W -171.0(8) . .
O1W K1 Na1 O2W 76.1(3) . .
O4 K1 Na1 O2W -106.9(4) . .
O10W K1 Na1 O2W 155.3(4) . .
O7W K1 Na1 O2W -59.1(3) . .
O5W K1 Na1 O2W -150.5(5) . .
O4A K1 Na1 O2W -127.4(4) . .
O8W K1 Na1 O2W 141.9(3) . .
K2 K1 Na1 O2W -118.6(9) . .
O7 K1 Na1 O3 -122.7(5) 2_666 2_667
O12W K1 Na1 O3 25.7(9) . 2_667
O1W K1 Na1 O3 -87.2(5) . 2_667
O4 K1 Na1 O3 89.8(6) . 2_667
O2W K1 Na1 O3 -163.3(6) . 2_667
O10W K1 Na1 O3 -8.0(6) . 2_667
O7W K1 Na1 O3 137.6(5) . 2_667
O5W K1 Na1 O3 46.2(5) . 2_667
O4A K1 Na1 O3 69.4(6) . 2_667
O8W K1 Na1 O3 -21.4(5) . 2_667
K2 K1 Na1 O3 78.1(10) . 2_667
O7 K1 Na1 Na1 -27.0(5) 2_666 2_677
O12W K1 Na1 Na1 121.4(8) . 2_677
O1W K1 Na1 Na1 8.46(19) . 2_677
O4 K1 Na1 Na1 -174.5(4) . 2_677
O2W K1 Na1 Na1 -67.6(3) . 2_677
O10W K1 Na1 Na1 87.7(4) . 2_677
O7W K1 Na1 Na1 -126.7(3) . 2_677
O5W K1 Na1 Na1 141.9(5) . 2_677
O4A K1 Na1 Na1 165.0(4) . 2_677
O8W K1 Na1 Na1 74.3(3) . 2_677
K2 K1 Na1 Na1 173.8(10) . 2_677
O7 K1 Na1 K2 -25.8(5) 2_666 2_677
O12W K1 Na1 K2 122.6(8) . 2_677
O1W K1 Na1 K2 9.65(17) . 2_677
O4 K1 Na1 K2 -173.3(4) . 2_677
O2W K1 Na1 K2 -66.4(3) . 2_677
O10W K1 Na1 K2 88.9(4) . 2_677
O7W K1 Na1 K2 -125.5(3) . 2_677
O5W K1 Na1 K2 143.1(4) . 2_677
O4A K1 Na1 K2 166.2(4) . 2_677
O8W K1 Na1 K2 75.5(3) . 2_677
K2 K1 Na1 K2 175.0(8) . 2_677
O4W Na1 K2 O5W 174.1(6) 2_677 .
O4W Na1 K2 O5W -2.6(16) . .
O9W Na1 K2 O5W 157.2(15) . .
O13W Na1 K2 O5W 175.3(16) . .
O2W Na1 K2 O5W 80.5(11) . .
O3 Na1 K2 O5W -90.5(10) 2_667 .
Na1 Na1 K2 O5W 5(6) 2_677 .
K1 Na1 K2 O5W 41.5(9) . .
K2 Na1 K2 O5W 5(6) 2_677 .
O5W Na1 K2 O9W -157.2(15) . .
O4W Na1 K2 O9W 16.9(16) 2_677 .
O4W Na1 K2 O9W -159.8(5) . .
O13W Na1 K2 O9W 18.1(7) . .
O2W Na1 K2 O9W -76.7(7) . .
O3 Na1 K2 O9W 112.4(6) 2_667 .
Na1 Na1 K2 O9W -152(4) 2_677 .
K1 Na1 K2 O9W -115.7(7) . .
K2 Na1 K2 O9W -152(4) 2_677 .
O5W Na1 K2 O13W -175.3(16) . .
O4W Na1 K2 O13W -1.2(17) 2_677 .
O4W Na1 K2 O13W -177.9(8) . .
O9W Na1 K2 O13W -18.1(7) . .
O2W Na1 K2 O13W -94.8(9) . .
O3 Na1 K2 O13W 94.3(9) 2_667 .
Na1 Na1 K2 O13W -170(4) 2_677 .
K1 Na1 K2 O13W -133.8(10) . .
K2 Na1 K2 O13W -170(4) 2_677 .
O5W Na1 K2 O2W -80.5(11) . .
O4W Na1 K2 O2W 93.6(12) 2_677 .
O4W Na1 K2 O2W -83.1(6) . .
O9W Na1 K2 O2W 76.7(7) . .
O13W Na1 K2 O2W 94.8(9) . .
O3 Na1 K2 O2W -170.9(3) 2_667 .
Na1 Na1 K2 O2W -76(5) 2_677 .
K1 Na1 K2 O2W -39.0(4) . .
K2 Na1 K2 O2W -76(5) 2_677 .
O5W Na1 K2 O3 90.5(10) . 2_667
O4W Na1 K2 O3 -95.4(12) 2_677 2_667
O4W Na1 K2 O3 87.8(6) . 2_667
O9W Na1 K2 O3 -112.4(6) . 2_667
O13W Na1 K2 O3 -94.3(9) . 2_667
O2W Na1 K2 O3 170.9(3) . 2_667
Na1 Na1 K2 O3 95(5) 2_677 2_667
K1 Na1 K2 O3 132.0(2) . 2_667
K2 Na1 K2 O3 95(5) 2_677 2_667
O5W Na1 K2 O12W 4.9(9) . .
O4W Na1 K2 O12W 179.1(9) 2_677 .
O4W Na1 K2 O12W 2.3(13) . .
O9W Na1 K2 O12W 162.1(13) . .
O13W Na1 K2 O12W -179.8(14) . .
O2W Na1 K2 O12W 85.4(9) . .
O3 Na1 K2 O12W -85.5(9) 2_667 .
Na1 Na1 K2 O12W 10(5) 2_677 .
K1 Na1 K2 O12W 46.4(8) . .
K2 Na1 K2 O12W 10(5) 2_677 .
O5W Na1 K2 O4W 2.6(16) . .
O4W Na1 K2 O4W 176.7(17) 2_677 .
O9W Na1 K2 O4W 159.8(5) . .
O13W Na1 K2 O4W 177.9(8) . .
O2W Na1 K2 O4W 83.1(6) . .
O3 Na1 K2 O4W -87.8(6) 2_667 .
Na1 Na1 K2 O4W 8(4) 2_677 .
K1 Na1 K2 O4W 44.1(8) . .
K2 Na1 K2 O4W 8(4) 2_677 .
O5W Na1 K2 O4W -174.1(6) . 2_677
O4W Na1 K2 O4W -176.7(17) . 2_677
O9W Na1 K2 O4W -16.9(16) . 2_677
O13W Na1 K2 O4W 1.2(17) . 2_677
O2W Na1 K2 O4W -93.6(12) . 2_677
O3 Na1 K2 O4W 95.4(12) 2_667 2_677
Na1 Na1 K2 O4W -169(6) 2_677 2_677
K1 Na1 K2 O4W -132.6(10) . 2_677
K2 Na1 K2 O4W -169(6) 2_677 2_677
O5W Na1 K2 O3W 124(3) . .
O4W Na1 K2 O3W -62(3) 2_677 .
O4W Na1 K2 O3W 121(2) . .
O9W Na1 K2 O3W -79(3) . .
O13W Na1 K2 O3W -61(3) . .
O2W Na1 K2 O3W -156(3) . .
O3 Na1 K2 O3W 33(3) 2_667 .
Na1 Na1 K2 O3W 129(4) 2_677 .
K1 Na1 K2 O3W 165(3) . .
K2 Na1 K2 O3W 129(4) 2_677 .
O5W Na1 K2 O9W -110.1(17) . 2_577
O4W Na1 K2 O9W 64.1(18) 2_677 2_577
O4W Na1 K2 O9W -112.7(11) . 2_577
O9W Na1 K2 O9W 47.1(11) . 2_577
O13W Na1 K2 O9W 65.2(14) . 2_577
O2W Na1 K2 O9W -29.6(12) . 2_577
O3 Na1 K2 O9W 159.5(10) 2_667 2_577
Na1 Na1 K2 O9W -105(5) 2_677 2_577
K1 Na1 K2 O9W -68.6(10) . 2_577
K2 Na1 K2 O9W -105(5) 2_677 2_577
O5W Na1 K2 O2 99.4(13) . 2_667
O4W Na1 K2 O2 -86.5(13) 2_677 2_667
O4W Na1 K2 O2 96.7(7) . 2_667
O9W Na1 K2 O2 -103.5(8) . 2_667
O13W Na1 K2 O2 -85.4(9) . 2_667
O2W Na1 K2 O2 179.8(4) . 2_667
O3 Na1 K2 O2 8.9(6) 2_667 2_667
Na1 Na1 K2 O2 104(5) 2_677 2_667
K1 Na1 K2 O2 140.9(7) . 2_667
K2 Na1 K2 O2 104(5) 2_677 2_667
O1 S1 O2 K2 -102.1(3) . 2_667
O3 S1 O2 K2 25.1(3) . 2_667
C1 S1 O2 K2 138.6(3) . 2_667
O1 S1 O3 Na1 81.2(4) . 2_667
O2 S1 O3 Na1 -47.2(5) . 2_667
C1 S1 O3 Na1 -162.0(4) . 2_667
K2 S1 O3 Na1 -11.5(3) 2_667 2_667
O1 S1 O3 K2 92.7(4) . 2_667
O2 S1 O3 K2 -35.7(4) . 2_667
C1 S1 O3 K2 -150.5(3) . 2_667
O5A S2 O4 O4A 163.3(11) . .
O6 S2 O4 O4A 25.8(11) . .
O6A S2 O4 O4A 54.0(16) . .
O5 S2 O4 O4A 155.1(9) . .
C3 S2 O4 O4A -92.4(9) . .
O6 S2 O4 O5A -137.6(9) . .
O6A S2 O4 O5A -109.3(14) . .
O5 S2 O4 O5A -8.2(8) . .
O4A S2 O4 O5A -163.3(11) . .
C3 S2 O4 O5A 104.3(6) . .
O5A S2 O4 K1 -132.3(15) . .
O6 S2 O4 K1 90.1(15) . .
O6A S2 O4 K1 118.4(17) . .
O5 S2 O4 K1 -140.5(12) . .
O4A S2 O4 K1 64.3(13) . .
C3 S2 O4 K1 -28.0(15) . .
O7 K1 O4 O4A 125.3(8) 2_666 .
O12W K1 O4 O4A -17.2(11) . .
O1W K1 O4 O4A 103.2(16) . .
O2W K1 O4 O4A -107.3(8) . .
O10W K1 O4 O4A 31.4(9) . .
O7W K1 O4 O4A -143.4(10) . .
O5W K1 O4 O4A -39.3(8) . .
O8W K1 O4 O4A 40.9(9) . .
K2 K1 O4 O4A -61.5(9) . .
Na1 K1 O4 O4A -63.9(9) . .
O7 K1 O4 S2 63.5(13) 2_666 .
O12W K1 O4 S2 -79.1(15) . .
O1W K1 O4 S2 41(3) . .
O2W K1 O4 S2 -169.1(12) . .
O10W K1 O4 S2 -30.4(14) . .
O7W K1 O4 S2 154.8(16) . .
O5W K1 O4 S2 -101.1(14) . .
O4A K1 O4 S2 -61.8(14) . .
O8W K1 O4 S2 -20.9(14) . .
K2 K1 O4 S2 -123.3(13) . .
Na1 K1 O4 S2 -125.7(12) . .
O7 K1 O4 O5A -30.3(12) 2_666 .
O12W K1 O4 O5A -172.8(14) . .
O1W K1 O4 O5A -52(2) . .
O2W K1 O4 O5A 97.1(12) . .
O10W K1 O4 O5A -124.2(13) . .
O7W K1 O4 O5A 61.1(13) . .
O5W K1 O4 O5A 165.1(13) . .
O4A K1 O4 O5A -155.6(17) . .
O8W K1 O4 O5A -114.7(13) . .
K2 K1 O4 O5A 143.0(12) . .
Na1 K1 O4 O5A 140.5(12) . .
O5A O4 O4A S2 16.8(10) . .
K1 O4 O4A S2 -145.2(4) . .
S2 O4 O4A K1 145.2(4) . .
O5A O4 O4A K1 162.0(12) . .
O5A S2 O4A O4 -16.8(11) . .
O6 S2 O4A O4 -156.6(10) . .
O6A S2 O4A O4 -144.7(11) . .
O5 S2 O4A O4 -46.6(16) . .
C3 S2 O4A O4 100.1(8) . .
O5A S2 O4A K1 -57.0(10) . .
O6 S2 O4A K1 163.2(10) . .
O4 S2 O4A K1 -40.1(7) . .
O6A S2 O4A K1 175.1(11) . .
O5 S2 O4A K1 -86.8(13) . .
C3 S2 O4A K1 60.0(8) . .
O7 K1 O4A O4 -54.2(8) 2_666 .
O12W K1 O4A O4 160.7(12) . .
O1W K1 O4A O4 -145.2(8) . .
O2W K1 O4A O4 85.7(9) . .
O10W K1 O4A O4 -147.9(9) . .
O7W K1 O4A O4 28.9(8) . .
O5W K1 O4A O4 137.1(9) . .
O8W K1 O4A O4 -141.2(8) . .
K2 K1 O4A O4 120.5(8) . .
Na1 K1 O4A O4 122.3(8) . .
O7 K1 O4A S2 -18.3(8) 2_666 .
O12W K1 O4A S2 -163.4(12) . .
O1W K1 O4A S2 -109.4(11) . .
O4 K1 O4A S2 35.8(8) . .
O2W K1 O4A S2 121.5(7) . .
O10W K1 O4A S2 -112.0(9) . .
O7W K1 O4A S2 64.7(8) . .
O5W K1 O4A S2 172.9(9) . .
O8W K1 O4A S2 -105.3(8) . .
K2 K1 O4A S2 156.3(8) . .
Na1 K1 O4A S2 158.1(7) . .
O6 S2 O5 O5A 143.9(11) . .
O4 S2 O5 O5A 11.5(11) . .
O6A S2 O5 O5A 148.4(14) . .
O4A S2 O5 O5A 43.6(16) . .
C3 S2 O5 O5A -103.2(9) . .
S2 O5 O5A O4 -13.0(11) . .
O6 S2 O5A O5 -60.1(17) . .
O4 S2 O5A O5 -168.6(10) . .
O6A S2 O5A O5 -35.8(16) . .
O4A S2 O5A O5 -156.5(9) . .
C3 S2 O5A O5 89.5(9) . .
O6 S2 O5A O4 108.5(14) . .
O6A S2 O5A O4 132.8(13) . .
O5 S2 O5A O4 168.6(10) . .
O4A S2 O5A O4 12.1(8) . .
C3 S2 O5A O4 -101.9(6) . .
O4A O4 O5A O5 -6(2) . .
S2 O4 O5A O5 15.1(13) . .
K1 O4 O5A O5 143.2(14) . .
O4A O4 O5A S2 -20.6(13) . .
K1 O4 O5A S2 128.1(11) . .
O5A S2 O6A O6 -148(2) . .
O4 S2 O6A O6 -59(3) . .
O5 S2 O6A O6 -172(3) . .
O4A S2 O6A O6 -24(3) . .
C3 S2 O6A O6 87(3) . .
O5A S2 O6 O6A 48(3) . .
O4 S2 O6 O6A 139(3) . .
O5 S2 O6 O6A 9(3) . .
O4A S2 O6 O6A 156(3) . .
C3 S2 O6 O6A -103(3) . .
O5W Na1 O2W K2 34.9(9) . .
O4W Na1 O2W K2 -144.4(9) 2_677 .
O4W Na1 O2W K2 124.1(9) . .
O9W Na1 O2W K2 -52.0(8) . .
O13W Na1 O2W K2 -59.0(10) . .
O3 Na1 O2W K2 135(2) 2_667 .
Na1 Na1 O2W K2 170.0(9) 2_677 .
K1 Na1 O2W K2 55.9(8) . .
K2 Na1 O2W K2 171.9(7) 2_677 .
K2 Na1 O2W K1 -55.9(8) . .
O5W Na1 O2W K1 -21.0(3) . .
O4W Na1 O2W K1 159.7(2) 2_677 .
O4W Na1 O2W K1 68.3(3) . .
O9W Na1 O2W K1 -107.8(4) . .
O13W Na1 O2W K1 -114.8(7) . .
O3 Na1 O2W K1 79(2) 2_667 .
Na1 Na1 O2W K1 114.1(2) 2_677 .
K2 Na1 O2W K1 116.07(18) 2_677 .
O5W K2 O2W Na1 -129.4(12) . .
O9W K2 O2W Na1 111.4(10) . .
O13W K2 O2W Na1 99.3(11) . .
O3 K2 O2W Na1 -11.8(5) 2_667 .
O12W K2 O2W Na1 -116.6(12) . .
O4W K2 O2W Na1 -45.6(8) . .
O4W K2 O2W Na1 28.2(7) 2_677 .
O3W K2 O2W Na1 168.9(12) . .
O9W K2 O2W Na1 159.8(9) 2_577 .
O2 K2 O2W Na1 -9(22) 2_667 .
Na1 K2 O2W K1 124.2(8) . .
O5W K2 O2W K1 -5.3(6) . .
O9W K2 O2W K1 -124.4(6) . .
O13W K2 O2W K1 -136.6(8) . .
O3 K2 O2W K1 112.3(5) 2_667 .
O12W K2 O2W K1 7.6(7) . .
O4W K2 O2W K1 78.5(2) . .
O4W K2 O2W K1 152.3(2) 2_677 .
O3W K2 O2W K1 -66.9(4) . .
O9W K2 O2W K1 -76.1(3) 2_577 .
O2 K2 O2W K1 116(23) 2_667 .
O7 K1 O2W Na1 -166.2(3) 2_666 .
O12W K1 O2W Na1 7.2(7) . .
O1W K1 O2W Na1 -94.5(3) . .
O4 K1 O2W Na1 92.5(5) . .
O10W K1 O2W Na1 -31.8(5) . .
O7W K1 O2W Na1 119.3(3) . .
O5W K1 O2W Na1 18.0(3) . .
O4A K1 O2W Na1 67.1(5) . .
O8W K1 O2W Na1 -49.1(4) . .
K2 K1 O2W Na1 14.6(2) . .
O7 K1 O2W K2 179.2(3) 2_666 .
O12W K1 O2W K2 -7.4(7) . .
O1W K1 O2W K2 -109.1(3) . .
O4 K1 O2W K2 77.9(5) . .
O10W K1 O2W K2 -46.4(6) . .
O7W K1 O2W K2 104.7(4) . .
O5W K1 O2W K2 3.4(4) . .
O4A K1 O2W K2 52.4(5) . .
O8W K1 O2W K2 -63.7(4) . .
Na1 K1 O2W K2 -14.6(2) . .
K2 Na1 O4W Na1 178.1(10) . 2_677
O5W Na1 O4W Na1 176.6(3) . 2_677
O4W Na1 O4W Na1 0.0 2_677 2_677
O9W Na1 O4W Na1 102(2) . 2_677
O13W Na1 O4W Na1 28(12) . 2_677
O2W Na1 O4W Na1 88.1(3) . 2_677
O3 Na1 O4W Na1 -89.5(3) 2_667 2_677
K1 Na1 O4W Na1 133.5(2) . 2_677
K2 Na1 O4W Na1 -0.4(2) 2_677 2_677
O5W Na1 O4W K2 -1.5(9) . .
O4W Na1 O4W K2 -178.1(10) 2_677 .
O9W Na1 O4W K2 -76(2) . .
O13W Na1 O4W K2 -150(12) . .
O2W Na1 O4W K2 -90.0(9) . .
O3 Na1 O4W K2 92.4(10) 2_667 .
Na1 Na1 O4W K2 -178.1(10) 2_677 .
K1 Na1 O4W K2 -44.6(9) . .
K2 Na1 O4W K2 -178.5(8) 2_677 .
K2 Na1 O4W K2 178.5(8) . 2_677
O5W Na1 O4W K2 177.0(3) . 2_677
O4W Na1 O4W K2 0.4(2) 2_677 2_677
O9W Na1 O4W K2 102(2) . 2_677
O13W Na1 O4W K2 29(12) . 2_677
O2W Na1 O4W K2 88.5(3) . 2_677
O3 Na1 O4W K2 -89.1(3) 2_667 2_677
Na1 Na1 O4W K2 0.4(2) 2_677 2_677
K1 Na1 O4W K2 133.9(2) . 2_677
Na1 K2 O4W Na1 -1.9(10) . 2_677
O5W K2 O4W Na1 176.0(4) . 2_677
O9W K2 O4W Na1 33.7(11) . 2_677
O13W K2 O4W Na1 1.6(15) . 2_677
O2W K2 O4W Na1 77.3(3) . 2_677
O3 K2 O4W Na1 -78.2(3) 2_667 2_677
O12W K2 O4W Na1 -179.8(7) . 2_677
O4W K2 O4W Na1 -0.37(19) 2_677 2_677
O3W K2 O4W Na1 -150.7(5) . 2_677
O9W K2 O4W Na1 114.0(6) 2_577 2_677
O2 K2 O4W Na1 -102.1(3) 2_667 2_677
O5W K2 O4W Na1 178.0(12) . .
O9W K2 O4W Na1 35.7(10) . .
O13W K2 O4W Na1 3.5(14) . .
O2W K2 O4W Na1 79.2(9) . .
O3 K2 O4W Na1 -76.3(9) 2_667 .
O12W K2 O4W Na1 -177.9(12) . .
O4W K2 O4W Na1 1.6(8) 2_677 .
O3W K2 O4W Na1 -148.7(14) . .
O9W K2 O4W Na1 115.9(12) 2_577 .
O2 K2 O4W Na1 -100.1(10) 2_667 .
Na1 K2 O4W K2 -1.6(8) . 2_677
O5W K2 O4W K2 176.4(5) . 2_677
O9W K2 O4W K2 34.1(10) . 2_677
O13W K2 O4W K2 2.0(14) . 2_677
O2W K2 O4W K2 77.7(3) . 2_677
O3 K2 O4W K2 -77.8(3) 2_667 2_677
O12W K2 O4W K2 -179.4(7) . 2_677
O4W K2 O4W K2 0.0 2_677 2_677
O3W K2 O4W K2 -150.3(7) . 2_677
O9W K2 O4W K2 114.3(7) 2_577 2_677
O2 K2 O4W K2 -101.7(4) 2_667 2_677
Na1 K2 O5W O12W 20(4) . .
O9W K2 O5W O12W 175(3) . .
O13W K2 O5W O12W -166(3) . .
O2W K2 O5W O12W 87(3) . .
O3 K2 O5W O12W -53(3) 2_667 .
O4W K2 O5W O12W 18(3) . .
O4W K2 O5W O12W 27(4) 2_677 .
O3W K2 O5W O12W -141(3) . .
O9W K2 O5W O12W 159(3) 2_577 .
O2 K2 O5W O12W -92(3) 2_667 .
O9W K2 O5W Na1 154.9(17) . .
O13W K2 O5W Na1 174(2) . .
O2W K2 O5W Na1 66.7(11) . .
O3 K2 O5W Na1 -72.8(12) 2_667 .
O12W K2 O5W Na1 -20(4) . .
O4W K2 O5W Na1 -1.8(11) . .
O4W K2 O5W Na1 6.4(7) 2_677 .
O3W K2 O5W Na1 -161.1(12) . .
O9W K2 O5W Na1 138.6(13) 2_577 .
O2 K2 O5W Na1 -112.4(13) 2_667 .
Na1 K2 O5W K1 -61.3(13) . .
O9W K2 O5W K1 93.5(8) . .
O13W K2 O5W K1 112.7(11) . .
O2W K2 O5W K1 5.3(6) . .
O3 K2 O5W K1 -134.1(4) 2_667 .
O12W K2 O5W K1 -82(3) . .
O4W K2 O5W K1 -63.1(4) . .
O4W K2 O5W K1 -55.0(15) 2_677 .
O3W K2 O5W K1 137.6(5) . .
O9W K2 O5W K1 77.2(4) 2_577 .
O2 K2 O5W K1 -173.8(4) 2_667 .
K2 Na1 O5W O12W -165(3) . .
O4W Na1 O5W O12W 106(8) 2_677 .
O4W Na1 O5W O12W 13(2) . .
O9W Na1 O5W O12W 177(2) . .
O13W Na1 O5W O12W -169(2) . .
O2W Na1 O5W O12W 94(2) . .
O3 Na1 O5W O12W -73(2) 2_667 .
Na1 Na1 O5W O12W 16(2) 2_677 .
K1 Na1 O5W O12W 74(2) . .
K2 Na1 O5W O12W 16(2) 2_677 .
O4W Na1 O5W K2 -89(7) 2_677 .
O4W Na1 O5W K2 177.8(13) . .
O9W Na1 O5W K2 -18.1(12) . .
O13W Na1 O5W K2 -4.0(14) . .
O2W Na1 O5W K2 -100.5(13) . .
O3 Na1 O5W K2 92.2(13) 2_667 .
Na1 Na1 O5W K2 -178.8(14) 2_677 .
K1 Na1 O5W K2 -121.1(13) . .
K2 Na1 O5W K2 -179.0(11) 2_677 .
K2 Na1 O5W K1 121.1(13) . .
O4W Na1 O5W K1 32(8) 2_677 .
O4W Na1 O5W K1 -61.0(3) . .
O9W Na1 O5W K1 103.0(4) . .
O13W Na1 O5W K1 117.1(7) . .
O2W Na1 O5W K1 20.6(3) . .
O3 Na1 O5W K1 -146.7(3) 2_667 .
Na1 Na1 O5W K1 -57.6(5) 2_677 .
K2 Na1 O5W K1 -57.9(5) 2_677 .
O7 K1 O5W O12W 40(2) 2_666 .
O1W K1 O5W O12W -83.0(17) . .
O4 K1 O5W O12W 88.7(18) . .
O2W K1 O5W O12W -150.0(18) . .
O10W K1 O5W O12W -9.7(18) . .
O7W K1 O5W O12W 135.6(18) . .
O4A K1 O5W O12W 73.6(18) . .
O8W K1 O5W O12W -19.0(18) . .
K2 K1 O5W O12W -145(2) . .
Na1 K1 O5W O12W -130.9(19) . .
O7 K1 O5W K2 -175.6(6) 2_666 .
O12W K1 O5W K2 145(2) . .
O1W K1 O5W K2 61.7(7) . .
O4 K1 O5W K2 -126.7(7) . .
O2W K1 O5W K2 -5.3(6) . .
O10W K1 O5W K2 135.0(8) . .
O7W K1 O5W K2 -79.8(7) . .
O4A K1 O5W K2 -141.8(8) . .
O8W K1 O5W K2 125.7(7) . .
Na1 K1 O5W K2 13.7(4) . .
O7 K1 O5W Na1 170.6(5) 2_666 .
O12W K1 O5W Na1 130.9(19) . .
O1W K1 O5W Na1 48.0(4) . .
O4 K1 O5W Na1 -140.4(4) . .
O2W K1 O5W Na1 -19.0(3) . .
O10W K1 O5W Na1 121.3(5) . .
O7W K1 O5W Na1 -93.5(4) . .
O4A K1 O5W Na1 -155.5(5) . .
O8W K1 O5W Na1 111.9(4) . .
K2 K1 O5W Na1 -13.7(4) . .
O7 K1 O8W O10W -123.1(17) 2_666 .
O12W K1 O8W O10W 31.6(18) . .
O1W K1 O8W O10W 150.1(18) . .
O4 K1 O8W O10W -42.6(18) . .
O2W K1 O8W O10W 102.5(17) . .
O7W K1 O8W O10W -50(2) . .
O5W K1 O8W O10W 39.5(17) . .
O4A K1 O8W O10W -28.1(18) . .
K2 K1 O8W O10W 61.8(18) . .
Na1 K1 O8W O10W 73.7(17) . .
Na1 K2 O9W O13W -74(3) . .
O5W K2 O9W O13W 126(3) . .
O2W K2 O9W O13W -139(3) . .
O3 K2 O9W O13W -1(3) 2_667 .
O12W K2 O9W O13W 127(3) . .
O4W K2 O9W O13W -99(3) . .
O4W K2 O9W O13W -67(3) 2_677 .
O3W K2 O9W O13W 84(3) . .
O9W K2 O9W O13W 147(3) 2_577 .
O2 K2 O9W O13W 40(3) 2_667 .
O5W K2 O9W Na1 -159.8(13) . .
O13W K2 O9W Na1 74(3) . .
O2W K2 O9W Na1 -64.5(8) . .
O3 K2 O9W Na1 73.7(9) 2_667 .
O12W K2 O9W Na1 -158.3(16) . .
O4W K2 O9W Na1 -24.3(8) . .
O4W K2 O9W Na1 7.6(7) 2_677 .
O3W K2 O9W Na1 158.4(9) . .
O9W K2 O9W Na1 -138.7(10) 2_577 .
O2 K2 O9W Na1 114.6(9) 2_667 .
Na1 K2 O9W K2 138.7(10) . 2_577
O5W K2 O9W K2 -21.1(10) . 2_577
O13W K2 O9W K2 -147(3) . 2_577
O2W K2 O9W K2 74.2(7) . 2_577
O3 K2 O9W K2 -147.6(7) 2_667 2_577
O12W K2 O9W K2 -19.6(13) . 2_577
O4W K2 O9W K2 114.4(10) . 2_577
O4W K2 O9W K2 146.3(7) 2_677 2_577
O3W K2 O9W K2 -62.9(6) . 2_577
O9W K2 O9W K2 0.0 2_577 2_577
O2 K2 O9W K2 -106.7(6) 2_667 2_577
K2 Na1 O9W O13W 104(3) . .
O5W Na1 O9W O13W 117(3) . .
O4W Na1 O9W O13W -66(3) 2_677 .
O4W Na1 O9W O13W -167(3) . .
O2W Na1 O9W O13W -154(3) . .
O3 Na1 O9W O13W 25(3) 2_667 .
Na1 Na1 O9W O13W -82(3) 2_677 .
K1 Na1 O9W O13W 163(3) . .
K2 Na1 O9W O13W -81(3) 2_677 .
O5W Na1 O9W K2 13.0(9) . .
O4W Na1 O9W K2 -170.2(9) 2_677 .
O4W Na1 O9W K2 88(2) . .
O13W Na1 O9W K2 -104(3) . .
O2W Na1 O9W K2 101.8(9) . .
O3 Na1 O9W K2 -79.8(10) 2_667 .
Na1 Na1 O9W K2 173.2(10) 2_677 .
K1 Na1 O9W K2 58.6(9) . .
K2 Na1 O9W K2 174.7(8) 2_677 .
K2 Na1 O9W K2 -57.4(13) . 2_577
O5W Na1 O9W K2 -44.4(9) . 2_577
O4W Na1 O9W K2 132.4(9) 2_677 2_577
O4W Na1 O9W K2 31(3) . 2_577
O13W Na1 O9W K2 -162(3) . 2_577
O2W Na1 O9W K2 44.4(9) . 2_577
O3 Na1 O9W K2 -137.2(9) 2_667 2_577
Na1 Na1 O9W K2 115.8(9) 2_677 2_577
K1 Na1 O9W K2 1.2(10) . 2_577
K2 Na1 O9W K2 117.3(9) 2_677 2_577
O7 K1 O10W O8W 57.1(17) 2_666 .
O12W K1 O10W O8W -143(2) . .
O1W K1 O10W O8W -27.9(17) . .
O4 K1 O10W O8W 139.3(17) . .
O2W K1 O10W O8W -87.8(18) . .
O7W K1 O10W O8W 146.0(15) . .
O5W K1 O10W O8W -138.3(18) . .
O4A K1 O10W O8W 151.1(18) . .
K2 K1 O10W O8W -119.3(17) . .
Na1 K1 O10W O8W -107.3(17) . .
Na1 O5W O12W K2 7.1(13) . .
K1 O5W O12W K2 91(3) . .
K2 O5W O12W K1 -91(3) . .
Na1 O5W O12W K1 -84.1(17) . .
Na1 K2 O12W O5W -162(3) . .
O9W K2 O12W O5W -6(4) . .
O13W K2 O12W O5W 18(4) . .
O2W K2 O12W O5W -95(3) . .
O3 K2 O12W O5W 129(3) 2_667 .
O4W K2 O12W O5W -161(3) . .
O4W K2 O12W O5W -162(3) 2_677 .
O3W K2 O12W O5W 36(3) . .
O9W K2 O12W O5W -20(3) 2_577 .
O2 K2 O12W O5W 86(3) 2_667 .
Na1 K2 O12W K1 -75.6(11) . .
O5W K2 O12W K1 87(3) . .
O9W K2 O12W K1 81.1(11) . .
O13W K2 O12W K1 104.7(16) . .
O2W K2 O12W K1 -7.7(7) . .
O3 K2 O12W K1 -143.9(6) 2_667 .
O4W K2 O12W K1 -74.0(6) . .
O4W K2 O12W K1 -74.9(12) 2_677 .
O3W K2 O12W K1 123.0(7) . .
O9W K2 O12W K1 66.5(6) 2_577 .
O2 K2 O12W K1 173.3(7) 2_667 .
O7 K1 O12W O5W -159.6(11) 2_666 .
O1W K1 O12W O5W 102.4(16) . .
O4 K1 O12W O5W -89.3(17) . .
O2W K1 O12W O5W 28.7(17) . .
O10W K1 O12W O5W 168(2) . .
O7W K1 O12W O5W -48.6(18) . .
O4A K1 O12W O5W -96.5(17) . .
O8W K1 O12W O5W 158(2) . .
K2 K1 O12W O5W 21.4(13) . .
Na1 K1 O12W O5W 34.4(14) . .
O7 K1 O12W K2 179.0(4) 2_666 .
O1W K1 O12W K2 81.0(7) . .
O4 K1 O12W K2 -110.7(7) . .
O2W K1 O12W K2 7.3(7) . .
O10W K1 O12W K2 146.6(11) . .
O7W K1 O12W K2 -70.0(8) . .
O5W K1 O12W K2 -21.4(13) . .
O4A K1 O12W K2 -117.9(9) . .
O8W K1 O12W K2 137.1(9) . .
Na1 K1 O12W K2 13.0(3) . .
Na1 O9W O13W K2 -18.4(4) . .
K2 O9W O13W K2 148(3) 2_577 .
K2 O9W O13W Na1 18.4(4) . .
K2 O9W O13W Na1 166(3) 2_577 .
Na1 K2 O13W O9W 110(3) . .
O5W K2 O13W O9W -65(3) . .
O2W K2 O13W O9W 42(3) . .
O3 K2 O13W O9W 180(3) 2_667 .
O12W K2 O13W O9W -70(3) . .
O4W K2 O13W O9W 108(3) . .
O4W K2 O13W O9W 110(3) 2_677 .
O3W K2 O13W O9W -89(3) . .
O9W K2 O13W O9W -27(3) 2_577 .
O2 K2 O13W O9W -139(3) 2_667 .
O5W K2 O13W Na1 -175.3(16) . .
O9W K2 O13W Na1 -110(3) . .
O2W K2 O13W Na1 -68.8(8) . .
O3 K2 O13W Na1 69.1(8) 2_667 .
O12W K2 O13W Na1 180(2) . .
O4W K2 O13W Na1 -2.4(9) . .
O4W K2 O13W Na1 -0.5(8) 2_677 .
O3W K2 O13W Na1 160.8(9) . .
O9W K2 O13W Na1 -137.2(9) 2_577 .
O2 K2 O13W Na1 110.3(9) 2_667 .
K2 Na1 O13W O9W -65(3) . .
O5W Na1 O13W O9W -63(3) . .
O4W Na1 O13W O9W 114(3) 2_677 .
O4W Na1 O13W O9W 86(12) . .
O2W Na1 O13W O9W 26(3) . .
O3 Na1 O13W O9W -157(3) 2_667 .
Na1 Na1 O13W O9W 112(3) 2_677 .
K1 Na1 O13W O9W -18(3) . .
K2 Na1 O13W O9W 113(3) 2_677 .
O5W Na1 O13W K2 2.7(9) . .
O4W Na1 O13W K2 179.3(10) 2_677 .
O4W Na1 O13W K2 151(11) . .
O9W Na1 O13W K2 65(3) . .
O2W Na1 O13W K2 91.6(9) . .
O3 Na1 O13W K2 -91.5(10) 2_667 .
Na1 Na1 O13W K2 177.7(10) 2_677 .
K1 Na1 O13W K2 47.1(10) . .
K2 Na1 O13W K2 178.2(8) 2_677 .
C8 N1 N2 C9 175.8(5) . .
O1 S1 C1 C2 144.8(4) . .
O2 S1 C1 C2 -92.3(5) . .
O3 S1 C1 C2 25.5(5) . .
K2 S1 C1 C2 -7.1(7) 2_667 .
O1 S1 C1 C8A -31.6(6) . .
O2 S1 C1 C8A 91.3(5) . .
O3 S1 C1 C8A -150.9(5) . .
K2 S1 C1 C8A 176.5(5) 2_667 .
C8A C1 C2 C3 3.2(9) . .
S1 C1 C2 C3 -173.4(5) . .
C1 C2 C3 C4 3.7(9) . .
C1 C2 C3 S2 -176.4(5) . .
O5A S2 C3 C4 -21.6(10) . .
O6 S2 C3 C4 138.9(10) . .
O4 S2 C3 C4 -95.9(8) . .
O6A S2 C3 C4 108.1(13) . .
O5 S2 C3 C4 22.0(8) . .
O4A S2 C3 C4 -140.3(8) . .
O5A S2 C3 C2 158.5(9) . .
O6 S2 C3 C2 -41.0(10) . .
O4 S2 C3 C2 84.3(8) . .
O6A S2 C3 C2 -71.8(13) . .
O5 S2 C3 C2 -157.8(7) . .
O4A S2 C3 C2 39.8(8) . .
C2 C3 C4 C4A -4.4(9) . .
S2 C3 C4 C4A 175.7(4) . .
C3 C4 C4A C8A -1.8(9) . .
C3 C4 C4A C5 178.4(5) . .
C4 C4A C5 C6 -180.0(6) . .
C8A C4A C5 C6 0.2(9) . .
C4A C5 C6 C7 -4.2(9) . .
K1 O7 C7 C6 -12.2(9) 2_666 .
K1 O7 C7 C8 172.8(4) 2_666 .
C5 C6 C7 O7 -175.5(6) . .
C5 C6 C7 C8 -0.3(9) . .
N2 N1 C8 C8A 179.3(5) . .
N2 N1 C8 C7 -8.3(8) . .
O7 C7 C8 N1 11.9(9) . .
C6 C7 C8 N1 -163.3(5) . .
O7 C7 C8 C8A -176.0(5) . .
C6 C7 C8 C8A 8.8(8) . .
C2 C1 C8A C4A -9.1(8) . .
S1 C1 C8A C4A 167.0(4) . .
C2 C1 C8A C8 171.3(6) . .
S1 C1 C8A C8 -12.6(8) . .
C4 C4A C8A C1 8.5(8) . .
C5 C4A C8A C1 -171.7(5) . .
C4 C4A C8A C8 -171.9(5) . .
C5 C4A C8A C8 7.9(8) . .
N1 C8 C8A C1 -20.2(8) . .
C7 C8 C8A C1 167.2(5) . .
N1 C8 C8A C4A 160.2(5) . .
C7 C8 C8A C4A -12.4(8) . .
N1 N2 C9 C10 -0.3(8) . .
N1 N2 C9 C14 179.7(5) . .
C14 C9 C10 C11 -1.4(10) . .
N2 C9 C10 C11 178.6(6) . .
C9 C10 C11 C12 -0.3(10) . .
C10 C11 C12 C13 1.9(10) . .
C11 C12 C13 C14 -1.7(10) . .
C12 C13 C14 C9 0.1(9) . .
C10 C9 C14 C13 1.5(9) . .
N2 C9 C14 C13 -178.5(5) . .
